data_2021871
loop_
_publ_author_name
'Jian, F.'
'Jiang, L.'
'Fun, H.-K.'
'Chinnakali, K.'
'Razak, I. A.'
'You, X.'

_publ_section_title
;
 Bis(dipropylthiocarbamoyl) disulfide
;
_journal_issue 4
_journal_name_full 'Acta Crystallographica Section C Crystal Structure Communications'
_journal_page_first 573
_journal_paper_doi 10.1107/S010827019801573X
_journal_volume 55
_journal_year 1999
_chemical_formula_sum 'C14 H28 N2 S4'
_chemical_formula_weight 352.62
_chemical_name_systematic
;
Bis(dipropylthiocarbamoyl)disulfide
;
_space_group_IT_number 61
_space_group_name_Hall '-P 2ac 2ab'
_space_group_name_H-M_alt 'P b c a'
_symmetry_cell_setting orthorhombic
_symmetry_space_group_name_H-M 'P b c a'
_audit_creation_method SHELXL-97
_cell_angle_alpha 90.00
_cell_angle_beta 90.00
_cell_angle_gamma 90.00
_cell_formula_units_Z 8
_cell_length_a 11.0232(2)
_cell_length_b 15.1645(2)
_cell_length_c 24.28260(10)
_cell_measurement_reflns_used 8192
_cell_measurement_temperature 293(2)
_cell_measurement_theta_max 33.18
_cell_measurement_theta_min 2.69
_cell_volume 4059.11(9)
_computing_cell_refinement 'SAINT (Siemens, 1996)'
_computing_data_collection 'SMART (Siemens, 1996)'
_computing_data_reduction SAINT
_computing_molecular_graphics SHELXTL
_computing_publication_material
; SHELXTL and
  PLATON (Spek, 1990)
;
_computing_structure_refinement SHELXTL
_computing_structure_solution 'SHELXTL (Sheldrick, 1997)'
_diffrn_ambient_temperature 293(2)
_diffrn_detector_area_resol_mean 8.33
_diffrn_measurement_device
;
Siemens SMART CCD area detector diffractometer
;
_diffrn_measurement_method '\w scans'
_diffrn_radiation_monochromator graphite
_diffrn_radiation_source 'fine-focus sealed tube'
_diffrn_radiation_type MoK\a
_diffrn_radiation_wavelength 0.71073
_diffrn_reflns_av_R_equivalents 0.032
_diffrn_reflns_av_sigmaI/netI 0.025
_diffrn_reflns_limit_h_max 14
_diffrn_reflns_limit_h_min 0
_diffrn_reflns_limit_k_max 19
_diffrn_reflns_limit_k_min 0
_diffrn_reflns_limit_l_max 31
_diffrn_reflns_limit_l_min 0
_diffrn_reflns_number 24592
_diffrn_reflns_theta_max 27.50
_diffrn_reflns_theta_min 2.69
_exptl_absorpt_coefficient_mu 0.462
_exptl_absorpt_correction_T_max 0.86
_exptl_absorpt_correction_T_min 0.79
_exptl_absorpt_correction_type 'empirical (SADABS; Sheldrick, 1996)'
_exptl_crystal_colour colourless
_exptl_crystal_density_diffrn 1.154
_exptl_crystal_density_method 'not measured'
_exptl_crystal_description block
_exptl_crystal_F_000 1520
_exptl_crystal_size_max 0.52
_exptl_crystal_size_mid 0.40
_exptl_crystal_size_min 0.34
_refine_diff_density_max 0.36
_refine_diff_density_min -0.27
_refine_ls_extinction_method none
_refine_ls_goodness_of_fit_ref 1.06
_refine_ls_hydrogen_treatment constr
_refine_ls_matrix_type full
_refine_ls_number_parameters 185
_refine_ls_number_reflns 4662
_refine_ls_number_restraints 0
_refine_ls_restrained_S_all 1.06
_refine_ls_R_factor_all 0.078
_refine_ls_R_factor_gt 0.051
_refine_ls_shift/su_max 0.001
_refine_ls_shift/su_mean 0.000
_refine_ls_structure_factor_coef Fsqd
_refine_ls_weighting_details 'calc w = 1/[\s^2^(Fo^2^)+(0.0558P)^2^+1.6893P] where P=(Fo^2^+2Fc^2^)/3'
_refine_ls_weighting_scheme calc
_refine_ls_wR_factor_ref 0.143
_reflns_number_gt 3205
_reflns_number_total 4662
_reflns_threshold_expression I>2\s(I)
_cod_data_source_file sk1256sup1.cif
_cod_data_source_block I
_cod_original_sg_symbol_H-M Pbca
_cod_database_code 2021871

loop_
_symmetry_equiv_pos_as_xyz
'x, y, z'
'-x+1/2, -y, z+1/2'
'-x, y+1/2, -z+1/2'
'x+1/2, -y+1/2, -z'
'-x, -y, -z'
'x-1/2, y, -z-1/2'
'x, -y-1/2, z-1/2'
'-x-1/2, y-1/2, z'

loop_
_atom_site_label
_atom_site_fract_x
_atom_site_fract_y
_atom_site_fract_z
_atom_site_U_iso_or_equiv
_atom_site_adp_type
_atom_site_calc_flag
_atom_site_refinement_flags
_atom_site_occupancy
_atom_site_type_symbol
S1 0.50807(8) 0.71891(5) 0.56856(3) 0.0825(3) Uani d . 1 S
S2 0.41191(8) 0.57931(5) 0.64666(3) 0.0827(3) Uani d . 1 S
S3 0.59410(8) 0.74361(5) 0.63929(4) 0.0888(3) Uani d . 1 S
S4 0.77045(9) 0.62127(6) 0.58169(3) 0.0896(3) Uani d . 1 S
N1 0.34155(19) 0.60208(14) 0.54316(7) 0.0627(5) Uani d . 1 N
N2 0.77282(18) 0.65953(14) 0.68859(8) 0.0616(5) Uani d . 1 N
C1 0.4097(2) 0.62683(16) 0.58541(9) 0.0595(6) Uani d . 1 C
C2 0.3422(2) 0.6449(2) 0.48866(10) 0.0712(7) Uani d . 1 C
H2A 0.3634 0.7066 0.4930 0.085 Uiso calc R 1 H
H2B 0.2615 0.6420 0.4729 0.085 Uiso calc R 1 H
C3 0.4320(3) 0.6015(2) 0.44930(11) 0.0849(9) Uani d . 1 C
H3A 0.5139 0.6102 0.4629 0.102 Uiso calc R 1 H
H3B 0.4165 0.5386 0.4480 0.102 Uiso calc R 1 H
C4 0.4222(5) 0.6391(3) 0.39221(14) 0.1320(17) Uani d . 1 C
H4A 0.4743 0.6068 0.3678 0.198 Uiso calc R 1 H
H4B 0.4462 0.7000 0.3927 0.198 Uiso calc R 1 H
H4C 0.3398 0.6346 0.3797 0.198 Uiso calc R 1 H
C5 0.2625(2) 0.52362(19) 0.54741(11) 0.0722(7) Uani d . 1 C
H5A 0.2990 0.4819 0.5727 0.087 Uiso calc R 1 H
H5B 0.2575 0.4955 0.5116 0.087 Uiso calc R 1 H
C6 0.1359(3) 0.5451(2) 0.56702(13) 0.0848(8) Uani d . 1 C
H6A 0.0990 0.5878 0.5424 0.102 Uiso calc R 1 H
H6B 0.1394 0.5708 0.6036 0.102 Uiso calc R 1 H
C7 0.0593(3) 0.4609(2) 0.56834(15) 0.1035(11) Uani d . 1 C
H7A -0.0220 0.4751 0.5794 0.155 Uiso calc R 1 H
H7B 0.0940 0.4200 0.5941 0.155 Uiso calc R 1 H
H7C 0.0579 0.4348 0.5323 0.155 Uiso calc R 1 H
C8 0.7220(2) 0.66775(16) 0.63886(10) 0.0656(6) Uani d . 1 C
C9 0.7203(2) 0.69425(18) 0.73994(11) 0.0689(7) Uani d . 1 C
H9A 0.7349 0.6523 0.7694 0.083 Uiso calc R 1 H
H9B 0.6332 0.6999 0.7354 0.083 Uiso calc R 1 H
C10 0.7722(3) 0.7829(2) 0.75639(13) 0.0834(8) Uani d . 1 C
H10A 0.7528 0.8263 0.7284 0.100 Uiso calc R 1 H
H10B 0.8598 0.7787 0.7591 0.100 Uiso calc R 1 H
C11 0.7205(4) 0.8123(3) 0.81131(14) 0.1190(14) Uani d . 1 C
H11A 0.7513 0.8698 0.8203 0.178 Uiso calc R 1 H
H11B 0.7439 0.7712 0.8394 0.178 Uiso calc R 1 H
H11C 0.6336 0.8146 0.8090 0.178 Uiso calc R 1 H
C12 0.8876(2) 0.61128(17) 0.69581(11) 0.0676(7) Uani d . 1 C
H12A 0.9323 0.6374 0.7261 0.081 Uiso calc R 1 H
H12B 0.9361 0.6179 0.6627 0.081 Uiso calc R 1 H
C13 0.8702(3) 0.51479(18) 0.70720(12) 0.0798(8) Uani d . 1 C
H13B 0.8344 0.4866 0.6753 0.096 Uiso calc R 1 H
H13C 0.8151 0.5074 0.7380 0.096 Uiso calc R 1 H
C14 0.9916(3) 0.4710(2) 0.72057(14) 0.1000(11) Uani d . 1 C
H14D 0.9799 0.4087 0.7250 0.150 Uiso calc R 1 H
H14A 1.0236 0.4954 0.7540 0.150 Uiso calc R 1 H
H14B 1.0477 0.4814 0.6910 0.150 Uiso calc R 1 H

loop_
_atom_site_aniso_label
_atom_site_aniso_U_11
_atom_site_aniso_U_22
_atom_site_aniso_U_33
_atom_site_aniso_U_12
_atom_site_aniso_U_13
_atom_site_aniso_U_23
S1 0.0956(6) 0.0695(4) 0.0822(5) -0.0072(4) -0.0307(4) 0.0107(3)
S2 0.1087(6) 0.0913(5) 0.0481(3) 0.0104(4) -0.0074(3) 0.0064(3)
S3 0.0931(6) 0.0725(4) 0.1008(6) 0.0193(4) -0.0378(4) -0.0314(4)
S4 0.1149(7) 0.0877(5) 0.0661(4) 0.0133(5) -0.0105(4) -0.0224(4)
N1 0.0639(12) 0.0786(13) 0.0456(10) 0.0013(10) -0.0029(9) -0.0033(9)
N2 0.0597(12) 0.0654(12) 0.0597(11) 0.0010(10) -0.0048(9) -0.0118(9)
C1 0.0684(15) 0.0611(13) 0.0492(12) 0.0130(12) -0.0061(10) -0.0045(10)
C2 0.0701(16) 0.0926(19) 0.0508(13) 0.0098(14) -0.0089(11) 0.0028(12)
C3 0.096(2) 0.095(2) 0.0634(16) 0.0129(17) 0.0108(15) 0.0005(14)
C4 0.183(4) 0.141(3) 0.073(2) 0.051(3) 0.043(2) 0.021(2)
C5 0.0737(17) 0.0812(18) 0.0616(14) -0.0040(14) 0.0020(12) -0.0158(12)
C6 0.0726(18) 0.095(2) 0.0864(19) -0.0026(17) 0.0018(15) -0.0100(16)
C7 0.097(2) 0.113(3) 0.101(2) -0.023(2) 0.003(2) -0.004(2)
C8 0.0684(16) 0.0574(13) 0.0710(15) -0.0010(12) -0.0106(12) -0.0139(11)
C9 0.0649(15) 0.0777(16) 0.0642(15) 0.0023(13) 0.0035(12) -0.0073(12)
C10 0.089(2) 0.0825(18) 0.0787(18) 0.0012(16) -0.0018(16) -0.0234(15)
C11 0.155(4) 0.118(3) 0.084(2) 0.028(3) 0.002(2) -0.040(2)
C12 0.0620(15) 0.0725(16) 0.0683(15) 0.0003(12) -0.0032(12) -0.0100(12)
C13 0.089(2) 0.0724(17) 0.0775(17) 0.0026(15) -0.0036(15) -0.0048(14)
C14 0.114(3) 0.100(2) 0.086(2) 0.039(2) -0.0041(19) -0.0066(18)

loop_
_atom_type_symbol
_atom_type_description
_atom_type_scat_dispersion_real
_atom_type_scat_dispersion_imag
_atom_type_scat_source
C C 0.0033 0.0016 'International Tables Vol C Tables 4.2.6.8 and 6.1.1.4'
H H 0.0000 0.0000 'International Tables Vol C Tables 4.2.6.8 and 6.1.1.4'
N N 0.0061 0.0033 'International Tables Vol C Tables 4.2.6.8 and 6.1.1.4'
S S 0.1246 0.1234 'International Tables Vol C Tables 4.2.6.8 and 6.1.1.4'

loop_
_geom_angle_atom_site_label_1
_geom_angle_atom_site_label_2
_geom_angle_atom_site_label_3
_geom_angle
C1 S1 S3 103.54(8)
C8 S3 S1 104.15(9)
C1 N1 C2 124.5(2)
C1 N1 C5 120.5(2)
C2 N1 C5 114.9(2)
C8 N2 C9 124.5(2)
C8 N2 C12 120.9(2)
C9 N2 C12 114.5(2)
N1 C1 S2 125.5(2)
N1 C1 S1 112.46(17)
S2 C1 S1 121.99(14)
N1 C2 C3 112.0(2)
C4 C3 C2 111.5(3)
N1 C5 C6 113.1(2)
C5 C6 C7 109.6(3)
N2 C8 S4 125.9(2)
N2 C8 S3 112.21(18)
S4 C8 S3 121.79(15)
N2 C9 C10 113.1(2)
C9 C10 C11 110.5(3)
N2 C12 C13 113.4(2)
C12 C13 C14 110.5(3)

loop_
_geom_bond_atom_site_label_1
_geom_bond_atom_site_label_2
_geom_bond_distance
_geom_bond_publ_flag
S1 C1 1.814(3) yes
S1 S3 1.9970(10) yes
S2 C1 1.653(2) yes
S3 C8 1.820(3) yes
S4 C8 1.646(3) yes
N1 C1 1.326(3) yes
N1 C2 1.475(3) yes
N1 C5 1.478(3) yes
N2 C8 1.337(3) yes
N2 C9 1.472(3) yes
N2 C12 1.472(3) yes
C2 C3 1.526(4) ?
C3 C4 1.503(4) ?
C5 C6 1.510(4) ?
C6 C7 1.532(4) ?
C9 C10 1.515(4) ?
C10 C11 1.517(4) ?
C12 C13 1.501(4) ?
C13 C14 1.529(4) ?

loop_
_geom_hbond_atom_site_label_D
_geom_hbond_atom_site_label_H
_geom_hbond_atom_site_label_A
_geom_hbond_site_symmetry_A
_geom_hbond_distance_DH
_geom_hbond_distance_HA
_geom_hbond_distance_DA
_geom_hbond_angle_DHA
_geom_hbond_publ_flag
C2 H2A S1 1_555 0.97 2.44 2.893(3) 108 no
C5 H5A S2 1_555 0.97 2.64 3.039(3) 105 no
C9 H9B S3 1_555 0.97 2.46 2.910(3) 108 no
C12 H12B S4 1_555 0.97 2.68 3.061(3) 103 no

loop_
_geom_torsion_atom_site_label_1
_geom_torsion_atom_site_label_2
_geom_torsion_atom_site_label_3
_geom_torsion_atom_site_label_4
_geom_torsion
_geom_torsion_publ_flag
C1 S1 S3 C8 85.17(13) ?
C2 N1 C1 S2 -179.26(19) ?
C5 N1 C1 S2 -2.9(3) ?
C2 N1 C1 S1 -1.3(3) ?
C5 N1 C1 S1 175.12(17) ?
S3 S1 C1 N1 178.26(16) ?
S3 S1 C1 S2 -3.68(17) ?
C1 N1 C2 C3 92.0(3) yes
C5 N1 C2 C3 -84.6(3) ?
N1 C2 C3 C4 173.7(3) ?
C1 N1 C5 C6 91.4(3) yes
C2 N1 C5 C6 -91.9(3) ?
N1 C5 C6 C7 178.1(2) ?
C9 N2 C8 S4 -173.3(2) ?
C12 N2 C8 S4 5.1(4) ?
C9 N2 C8 S3 10.3(3) ?
C12 N2 C8 S3 -171.37(18) ?
S1 S3 C8 N2 -164.65(17) ?
S1 S3 C8 S4 18.75(19) ?
C8 N2 C9 C10 -96.9(3) yes
C12 N2 C9 C10 84.7(3) ?
N2 C9 C10 C11 -176.4(3) ?
C8 N2 C12 C13 -90.0(3) yes
C9 N2 C12 C13 88.5(3) ?
N2 C12 C13 C14 -173.7(2) ?
